data_7108727
loop_
_publ_author_name
'Zhenqian Fu'
'Hui Sun'
'Shaojin Chen'
'Bhoopendra Tiwari'
'Guohui Li'
'Yonggui Robin Chi'

_publ_section_title
;
 Controlled beta-protonation and [4+2] cycloaddition of enals and
 chalcones via N-heterocyclic carbene/acid catalysis: toward substrate
 independent reaction control
;
_journal_name_full Chem.Commun.
_journal_page_first 261
_journal_paper_doi 10.1039/c2cc36564b
_journal_volume 49
_journal_year 2013
_chemical_absolute_configuration ad
_chemical_formula_moiety 'C24 H19 Br O2'
_chemical_formula_sum 'C24 H19 Br O2'
_chemical_formula_weight 419.30
_chemical_name_systematic
;
?
;
_space_group_IT_number 19
_symmetry_cell_setting orthorhombic
_symmetry_space_group_name_Hall 'P 2ac 2ab'
_symmetry_space_group_name_H-M 'P 21 21 21'
_atom_sites_solution_hydrogens geom
_atom_sites_solution_primary direct
_atom_sites_solution_secondary difmap
_audit_creation_method SHELXL-97
_cell_angle_alpha 90.00
_cell_angle_beta 90.00
_cell_angle_gamma 90.00
_cell_formula_units_Z 4
_cell_length_a 5.7877(6)
_cell_length_b 15.8468(17)
_cell_length_c 20.507(2)
_cell_measurement_reflns_used 1555
_cell_measurement_temperature 103(2)
_cell_measurement_theta_max 22.24
_cell_measurement_theta_min 3.25
_cell_volume 1880.8(3)
_computing_cell_refinement 'Bruker SAINT'
_computing_data_collection 'Bruker APEX2'
_computing_data_reduction 'Bruker SAINT'
_computing_molecular_graphics 'Bruker SHELXTL'
_computing_publication_material 'Bruker SHELXTL'
_computing_structure_refinement 'SHELXL-97 (Sheldrick, 2008)'
_computing_structure_solution 'SHELXS-97 (Sheldrick, 2008)'
_diffrn_ambient_temperature 103(2)
_diffrn_measured_fraction_theta_full 0.983
_diffrn_measured_fraction_theta_max 0.983
_diffrn_measurement_device_type 'Bruker APEX-II CCD'
_diffrn_measurement_method '\f and \w scans'
_diffrn_radiation_monochromator graphite
_diffrn_radiation_source 'fine-focus sealed tube'
_diffrn_radiation_type MoK\a
_diffrn_radiation_wavelength 0.71073
_diffrn_reflns_av_R_equivalents 0.0522
_diffrn_reflns_av_sigmaI/netI 0.0989
_diffrn_reflns_limit_h_max 7
_diffrn_reflns_limit_h_min -4
_diffrn_reflns_limit_k_max 16
_diffrn_reflns_limit_k_min -20
_diffrn_reflns_limit_l_max 25
_diffrn_reflns_limit_l_min -23
_diffrn_reflns_number 8357
_diffrn_reflns_theta_full 26.99
_diffrn_reflns_theta_max 26.99
_diffrn_reflns_theta_min 1.62
_exptl_absorpt_coefficient_mu 2.202
_exptl_absorpt_correction_T_max 0.8099
_exptl_absorpt_correction_T_min 0.4729
_exptl_absorpt_correction_type multi-scan
_exptl_absorpt_process_details sadabs
_exptl_crystal_colour colourless
_exptl_crystal_density_diffrn 1.481
_exptl_crystal_density_method 'not measured'
_exptl_crystal_description needle
_exptl_crystal_F_000 856
_exptl_crystal_size_max 0.40
_exptl_crystal_size_mid 0.10
_exptl_crystal_size_min 0.10
_refine_diff_density_max 0.483
_refine_diff_density_min -0.643
_refine_diff_density_rms 0.137
_refine_ls_abs_structure_details 'Flack H D (1983), Acta Cryst. A39, 876-881'
_refine_ls_abs_structure_Flack 0.014(17)
_refine_ls_extinction_method none
_refine_ls_goodness_of_fit_ref 1.075
_refine_ls_hydrogen_treatment constr
_refine_ls_matrix_type full
_refine_ls_number_parameters 244
_refine_ls_number_reflns 4012
_refine_ls_number_restraints 0
_refine_ls_restrained_S_all 1.075
_refine_ls_R_factor_all 0.0700
_refine_ls_R_factor_gt 0.0479
_refine_ls_shift/su_max 0.001
_refine_ls_shift/su_mean 0.000
_refine_ls_structure_factor_coef Fsqd
_refine_ls_weighting_details 'calc w=1/[\s^2^(Fo^2^)+(0.0646P)^2^+0.0000P] where P=(Fo^2^+2Fc^2^)/3'
_refine_ls_weighting_scheme calc
_refine_ls_wR_factor_gt 0.1028
_refine_ls_wR_factor_ref 0.1430
_reflns_number_gt 3186
_reflns_number_total 4012
_reflns_threshold_expression >2sigma(I)
_cod_data_source_file c2cc36564b.txt
_cod_data_source_block cyg51
_cod_original_cell_volume 1880.9(3)
_cod_original_sg_symbol_H-M P2(1)2(1)2(1)
_cod_database_code 7108727

loop_
_symmetry_equiv_pos_as_xyz
'x, y, z'
'-x+1/2, -y, z+1/2'
'-x, y+1/2, -z+1/2'
'x+1/2, -y+1/2, -z'

loop_
_atom_site_label
_atom_site_type_symbol
_atom_site_fract_x
_atom_site_fract_y
_atom_site_fract_z
_atom_site_U_iso_or_equiv
_atom_site_adp_type
_atom_site_occupancy
_atom_site_symmetry_multiplicity
_atom_site_calc_flag
_atom_site_refinement_flags
Br1 Br 1.04137(10) 0.61535(4) 0.95336(3) 0.02399(18) Uani 1 1 d .
C1 C 0.8183(10) 0.9304(3) 0.7378(3) 0.0148(12) Uani 1 1 d .
C2 C 0.5900(9) 0.9430(3) 0.7724(3) 0.0152(12) Uani 1 1 d .
H2 H 0.4951 0.8914 0.7638 0.018 Uiso 1 1 calc R
C3 C 0.4599(10) 1.0178(3) 0.7417(3) 0.0146(11) Uani 1 1 d .
H3 H 0.2988 1.0162 0.7593 0.018 Uiso 1 1 calc R
C4 C 0.4435(11) 0.9983(3) 0.6697(3) 0.0162(12) Uani 1 1 d .
H4 H 0.3160 1.0199 0.6458 0.019 Uiso 1 1 calc R
C5 C 0.5998(9) 0.9521(3) 0.6386(3) 0.0153(12) Uani 1 1 d .
C6 C 0.6258(10) 0.9475(3) 0.8463(3) 0.0179(13) Uani 1 1 d .
H6A H 0.7330 0.9944 0.8564 0.021 Uiso 1 1 calc R
H6B H 0.4762 0.9599 0.8676 0.021 Uiso 1 1 calc R
C7 C 0.7234(10) 0.8658(3) 0.8742(3) 0.0141(13) Uani 1 1 d .
C8 C 0.6046(10) 0.7903(3) 0.8680(3) 0.0161(13) Uani 1 1 d .
H8 H 0.4586 0.7898 0.8469 0.019 Uiso 1 1 calc R
C9 C 0.6939(10) 0.7161(4) 0.8919(3) 0.0188(13) Uani 1 1 d .
H9 H 0.6109 0.6646 0.8876 0.023 Uiso 1 1 calc R
C10 C 0.9085(10) 0.7179(3) 0.9224(3) 0.0170(12) Uani 1 1 d .
C11 C 1.0286(11) 0.7913(4) 0.9303(3) 0.0190(12) Uani 1 1 d .
H11 H 1.1731 0.7917 0.9523 0.023 Uiso 1 1 calc R
C12 C 0.9358(10) 0.8648(3) 0.9058(3) 0.0180(12) Uani 1 1 d .
H12 H 1.0191 0.9161 0.9106 0.022 Uiso 1 1 calc R
C13 C 0.5579(9) 1.1043(3) 0.7588(3) 0.0145(11) Uani 1 1 d .
C14 C 0.7629(10) 1.1346(3) 0.7319(3) 0.0176(13) Uani 1 1 d .
H14 H 0.8427 1.1018 0.7003 0.021 Uiso 1 1 calc R
C15 C 0.8509(11) 1.2115(3) 0.7505(3) 0.0191(14) Uani 1 1 d .
H15 H 0.9898 1.2321 0.7316 0.023 Uiso 1 1 calc R
C16 C 0.7361(10) 1.2584(3) 0.7967(3) 0.0195(14) Uani 1 1 d .
H16 H 0.7984 1.3108 0.8107 0.023 Uiso 1 1 calc R
C17 C 0.5311(12) 1.2298(3) 0.8229(3) 0.0208(13) Uani 1 1 d .
H17 H 0.4501 1.2631 0.8539 0.025 Uiso 1 1 calc R
C18 C 0.4448(11) 1.1531(3) 0.8040(3) 0.0172(12) Uani 1 1 d .
H18 H 0.3044 1.1333 0.8225 0.021 Uiso 1 1 calc R
C19 C 0.5937(9) 0.9207(3) 0.5699(3) 0.0158(12) Uani 1 1 d .
C20 C 0.4062(11) 0.9360(4) 0.5301(3) 0.0357(18) Uani 1 1 d .
H20 H 0.2811 0.9689 0.5461 0.043 Uiso 1 1 calc R
C21 C 0.3977(13) 0.9041(4) 0.4673(3) 0.0356(18) Uani 1 1 d .
H21 H 0.2656 0.9147 0.4410 0.043 Uiso 1 1 calc R
C22 C 0.5758(11) 0.8575(4) 0.4423(3) 0.0272(15) Uani 1 1 d .
H22 H 0.5710 0.8374 0.3986 0.033 Uiso 1 1 calc R
C23 C 0.7607(12) 0.8405(5) 0.4815(3) 0.0360(18) Uani 1 1 d .
H23 H 0.8835 0.8067 0.4653 0.043 Uiso 1 1 calc R
C24 C 0.7727(10) 0.8713(4) 0.5439(4) 0.0326(15) Uani 1 1 d .
H24 H 0.9042 0.8590 0.5699 0.039 Uiso 1 1 calc R
O1 O 1.0033(6) 0.9220(2) 0.76192(19) 0.0191(9) Uani 1 1 d .
O2 O 0.8059(6) 0.9280(2) 0.67014(19) 0.0169(9) Uani 1 1 d .

loop_
_atom_site_aniso_label
_atom_site_aniso_U_11
_atom_site_aniso_U_22
_atom_site_aniso_U_33
_atom_site_aniso_U_23
_atom_site_aniso_U_13
_atom_site_aniso_U_12
Br1 0.0263(3) 0.0275(3) 0.0181(3) 0.0035(3) -0.0034(3) 0.0042(3)
C1 0.023(3) 0.007(3) 0.014(3) 0.000(2) -0.002(3) -0.001(2)
C2 0.016(3) 0.017(3) 0.013(3) 0.000(2) 0.001(2) -0.005(2)
C3 0.013(2) 0.019(3) 0.012(3) -0.001(2) 0.000(3) 0.001(2)
C4 0.015(3) 0.015(3) 0.018(3) 0.001(2) -0.003(3) -0.005(3)
C5 0.017(3) 0.013(3) 0.015(3) 0.002(2) 0.002(2) -0.007(2)
C6 0.020(3) 0.017(3) 0.016(3) -0.004(2) 0.002(3) -0.007(2)
C7 0.019(3) 0.021(3) 0.003(3) 0.000(2) 0.002(2) -0.003(2)
C8 0.016(3) 0.022(3) 0.010(3) -0.002(2) 0.002(2) -0.003(2)
C9 0.023(3) 0.015(3) 0.018(3) -0.002(2) 0.001(3) -0.005(2)
C10 0.022(3) 0.021(3) 0.008(3) 0.004(2) 0.001(2) 0.005(2)
C11 0.018(3) 0.031(3) 0.008(3) 0.001(2) -0.003(3) -0.003(3)
C12 0.020(3) 0.023(3) 0.011(3) 0.000(2) 0.001(3) -0.006(2)
C13 0.015(2) 0.014(3) 0.014(3) 0.002(2) -0.004(2) 0.006(3)
C14 0.021(3) 0.016(3) 0.016(3) 0.001(2) 0.004(3) 0.001(2)
C15 0.023(3) 0.012(3) 0.022(4) 0.009(2) -0.003(3) -0.002(2)
C16 0.029(3) 0.008(3) 0.021(4) 0.001(2) -0.014(3) 0.000(2)
C17 0.035(4) 0.014(3) 0.013(3) 0.002(2) 0.002(3) 0.009(3)
C18 0.018(3) 0.018(3) 0.016(3) 0.005(2) 0.003(3) 0.004(3)
C19 0.023(3) 0.011(2) 0.013(3) 0.001(2) 0.002(2) -0.006(2)
C20 0.033(4) 0.041(4) 0.034(4) -0.016(3) -0.006(3) 0.018(3)
C21 0.049(4) 0.042(4) 0.016(4) -0.013(3) -0.014(3) 0.011(3)
C22 0.034(4) 0.033(3) 0.014(3) 0.001(2) 0.005(3) -0.001(3)
C23 0.037(4) 0.058(5) 0.013(4) -0.011(3) 0.010(3) 0.008(4)
C24 0.022(3) 0.050(4) 0.026(4) -0.004(4) -0.001(3) 0.007(3)
O1 0.016(2) 0.022(2) 0.019(2) 0.0032(16) -0.0019(18) -0.0004(16)
O2 0.0132(19) 0.025(2) 0.013(2) -0.0004(17) -0.0023(17) -0.0004(17)

loop_
_atom_type_symbol
_atom_type_description
_atom_type_scat_dispersion_real
_atom_type_scat_dispersion_imag
_atom_type_scat_source
C C 0.0033 0.0016 'International Tables Vol C Tables 4.2.6.8 and 6.1.1.4'
H H 0.0000 0.0000 'International Tables Vol C Tables 4.2.6.8 and 6.1.1.4'
O O 0.0106 0.0060 'International Tables Vol C Tables 4.2.6.8 and 6.1.1.4'
Br Br -0.2901 2.4595 'International Tables Vol C Tables 4.2.6.8 and 6.1.1.4'

loop_
_geom_angle_atom_site_label_1
_geom_angle_atom_site_label_2
_geom_angle_atom_site_label_3
_geom_angle
O1 C1 O2 117.4(5)
O1 C1 C2 127.3(5)
O2 C1 C2 115.3(5)
C1 C2 C6 110.6(5)
C1 C2 C3 109.6(4)
C6 C2 C3 115.8(5)
C1 C2 H2 106.8
C6 C2 H2 106.8
C3 C2 H2 106.8
C4 C3 C13 115.6(4)
C4 C3 C2 105.8(4)
C13 C3 C2 114.6(4)
C4 C3 H3 106.7
C13 C3 H3 106.7
C2 C3 H3 106.7
C5 C4 C3 122.7(5)
C5 C4 H4 118.7
C3 C4 H4 118.7
C4 C5 O2 120.3(5)
C4 C5 C19 128.4(5)
O2 C5 C19 111.3(5)
C7 C6 C2 112.4(5)
C7 C6 H6A 109.1
C2 C6 H6A 109.1
C7 C6 H6B 109.1
C2 C6 H6B 109.1
H6A C6 H6B 107.8
C8 C7 C12 118.1(5)
C8 C7 C6 121.1(5)
C12 C7 C6 120.8(5)
C9 C8 C7 121.3(5)
C9 C8 H8 119.3
C7 C8 H8 119.3
C8 C9 C10 118.5(5)
C8 C9 H9 120.7
C10 C9 H9 120.7
C11 C10 C9 121.8(5)
C11 C10 Br1 118.8(4)
C9 C10 Br1 119.5(4)
C10 C11 C12 118.6(5)
C10 C11 H11 120.7
C12 C11 H11 120.7
C11 C12 C7 121.7(5)
C11 C12 H12 119.2
C7 C12 H12 119.2
C18 C13 C14 118.6(5)
C18 C13 C3 119.0(5)
C14 C13 C3 122.4(5)
C15 C14 C13 120.7(6)
C15 C14 H14 119.7
C13 C14 H14 119.7
C16 C15 C14 119.4(6)
C16 C15 H15 120.3
C14 C15 H15 120.3
C15 C16 C17 120.5(5)
C15 C16 H16 119.8
C17 C16 H16 119.8
C18 C17 C16 119.7(5)
C18 C17 H17 120.2
C16 C17 H17 120.2
C17 C18 C13 121.1(6)
C17 C18 H18 119.4
C13 C18 H18 119.4
C20 C19 C24 117.1(5)
C20 C19 C5 121.1(5)
C24 C19 C5 121.7(5)
C19 C20 C21 120.9(6)
C19 C20 H20 119.6
C21 C20 H20 119.6
C22 C21 C20 121.3(6)
C22 C21 H21 119.4
C20 C21 H21 119.4
C23 C22 C21 118.4(6)
C23 C22 H22 120.8
C21 C22 H22 120.8
C22 C23 C24 121.3(6)
C22 C23 H23 119.3
C24 C23 H23 119.3
C23 C24 C19 121.0(6)
C23 C24 H24 119.5
C19 C24 H24 119.5
C1 O2 C5 119.7(4)

loop_
_geom_bond_atom_site_label_1
_geom_bond_atom_site_label_2
_geom_bond_distance
Br1 C10 1.907(5)
C1 O1 1.187(7)
C1 O2 1.389(7)
C1 C2 1.514(8)
C2 C6 1.530(8)
C2 C3 1.540(7)
C2 H2 1.0000
C3 C4 1.511(7)
C3 C13 1.524(7)
C3 H3 1.0000
C4 C5 1.328(8)
C4 H4 0.9500
C5 O2 1.410(7)
C5 C19 1.495(8)
C6 C7 1.524(8)
C6 H6A 0.9900
C6 H6B 0.9900
C7 C8 1.386(7)
C7 C12 1.390(8)
C8 C9 1.374(8)
C8 H8 0.9500
C9 C10 1.391(8)
C9 H9 0.9500
C10 C11 1.365(8)
C11 C12 1.377(8)
C11 H11 0.9500
C12 H12 0.9500
C13 C18 1.374(8)
C13 C14 1.394(8)
C14 C15 1.376(8)
C14 H14 0.9500
C15 C16 1.375(8)
C15 H15 0.9500
C16 C17 1.379(9)
C16 H16 0.9500
C17 C18 1.369(8)
C17 H17 0.9500
C18 H18 0.9500
C19 C20 1.379(8)
C19 C24 1.403(8)
C20 C21 1.386(8)
C20 H20 0.9500
C21 C22 1.367(9)
C21 H21 0.9500
C22 C23 1.366(9)
C22 H22 0.9500
C23 C24 1.371(10)
C23 H23 0.9500
C24 H24 0.9500
